data_4133075
loop_
_publ_author_name
'Muessig, Jonas H.'
'Prieschl, Dominic'
'Dei\&senberger, Andrea'
'Dewhurst, Rian D.'
'Dietz, Maximilian'
'Jim\'enez-Halla, J Oscar C'
'Trumpp, Alexandra'
'Wang, Sunewang R.'
'Brunecker, Carina'
'Haefner, Alena'
'G\"artner, Annalena'
'Thiess, Torsten'
'B\"ohnke, Julian'
'Radacki, Krzysztof'
'Bertermann, R\"udiger'
'Marder, Todd B.'
'Braunschweig, Holger'

_publ_section_title
;
 Reactivity of Tetrahalo- and Difluorodiboranes(4) toward Lewis Basic
 Platinum(0): Bis(boryl), Borylborato, and Doubly Boryl-Bridged Platinum
 Complexes.
;
_journal_issue 40
_journal_name_full 'Journal of the American Chemical Society'
_journal_page_first 13056
_journal_page_last 13063
_journal_paper_doi 10.1021/jacs.8b08428
_journal_volume 140
_journal_year 2018
_chemical_formula_moiety 'C54 H106 B2 Cl9 N P2 Pt'
_chemical_formula_sum 'C54 H106 B2 Cl9 N P2 Pt'
_chemical_formula_weight 1367.09
_space_group_crystal_system triclinic
_space_group_IT_number 2
_space_group_name_Hall '-P 1'
_space_group_name_H-M_alt 'P -1'
_atom_sites_solution_hydrogens mixed
_atom_sites_solution_primary iterative
_atom_sites_solution_secondary difmap
_audit_creation_method SHELXL-2014/7
_cell_angle_alpha 99.637(16)
_cell_angle_beta 96.307(17)
_cell_angle_gamma 102.375(19)
_cell_formula_units_Z 2
_cell_length_a 10.069(5)
_cell_length_b 13.923(3)
_cell_length_c 23.605(4)
_cell_measurement_reflns_used 9986
_cell_measurement_temperature 100(2)
_cell_measurement_theta_max 26.05
_cell_measurement_theta_min 2.28
_cell_volume 3150.0(18)
_computing_cell_refinement 'Saint+ ver. V8.37A (Bruker AXS)'
_computing_data_collection 'APEX2 ver. 2014.9 (Bruker AXS)'
_computing_data_reduction 'Saint+ ver. V8.37A (Bruker AXS)'
_computing_molecular_graphics 'ShelXLe (Huebschle et all, 2011)'
_computing_publication_material 'SHELXL-2014/7 (Sheldrick, 2014)'
_computing_structure_refinement 'SHELXL-2014/7 (Sheldrick, 2014)'
_computing_structure_solution 'SHELXT (Sheldrick, 2014)'
_diffrn_ambient_temperature 100(2)
_diffrn_detector 'CMOS area detector (Photon 100)'
_diffrn_detector_area_resol_mean 10.24
_diffrn_measured_fraction_theta_full 0.999
_diffrn_measured_fraction_theta_max 0.999
_diffrn_measurement_device_type 'Bruker D8 Quest'
_diffrn_measurement_method '\f and \w scans'
_diffrn_radiation_monochromator 'multi-layer mirror'
_diffrn_radiation_type MoK\a
_diffrn_radiation_wavelength 0.71073
_diffrn_reflns_av_R_equivalents 0.1052
_diffrn_reflns_av_unetI/netI 0.0655
_diffrn_reflns_Laue_measured_fraction_full 0.999
_diffrn_reflns_Laue_measured_fraction_max 0.999
_diffrn_reflns_limit_h_max 12
_diffrn_reflns_limit_h_min -12
_diffrn_reflns_limit_k_max 17
_diffrn_reflns_limit_k_min -17
_diffrn_reflns_limit_l_max 29
_diffrn_reflns_limit_l_min -29
_diffrn_reflns_number 74152
_diffrn_reflns_point_group_measured_fraction_full 0.999
_diffrn_reflns_point_group_measured_fraction_max 0.999
_diffrn_reflns_theta_full 26.000
_diffrn_reflns_theta_max 26.372
_diffrn_reflns_theta_min 2.147
_diffrn_source 'microfocus sealed tube (Incoatec ImS)'
_exptl_absorpt_coefficient_mu 2.695
_exptl_absorpt_correction_T_max 0.7454
_exptl_absorpt_correction_T_min 0.6537
_exptl_absorpt_correction_type multi-scan
_exptl_absorpt_process_details 'SadAbs 2014/5 (Bruker AXS)'
_exptl_crystal_colour colourless
_exptl_crystal_density_diffrn 1.441
_exptl_crystal_description plate
_exptl_crystal_F_000 1416
_exptl_crystal_size_max 0.105
_exptl_crystal_size_mid 0.095
_exptl_crystal_size_min 0.02
_refine_diff_density_max 1.900
_refine_diff_density_min -2.003
_refine_diff_density_rms 0.151
_refine_ls_extinction_method none
_refine_ls_goodness_of_fit_ref 1.082
_refine_ls_hydrogen_treatment constr
_refine_ls_matrix_type full
_refine_ls_number_parameters 637
_refine_ls_number_reflns 12898
_refine_ls_number_restraints 25
_refine_ls_restrained_S_all 1.111
_refine_ls_R_factor_all 0.0721
_refine_ls_R_factor_gt 0.0489
_refine_ls_shift/su_max 0.015
_refine_ls_shift/su_mean 0.000
_refine_ls_structure_factor_coef Fsqd
_refine_ls_weighting_details 'w=1/[\s^2^(Fo^2^)+(0.0299P)^2^+15.6022P] where P=(Fo^2^+2Fc^2^)/3'
_refine_ls_weighting_scheme calc
_refine_ls_wR_factor_gt 0.0939
_refine_ls_wR_factor_ref 0.1013
_reflns_Friedel_coverage 0.000
_reflns_number_gt 10462
_reflns_number_total 12898
_reflns_threshold_expression 'I > 2\s(I)'
_cod_data_source_file ja8b08428_si_004.cif
_cod_data_source_block 4
_cod_original_cell_volume 3150.1(17)
_cod_database_code 4133075
_shelx_shelxl_version_number 2014/7
_shelx_space_group_comment
;
The symmetry employed for this shelxl refinement is uniquely defined
by the following loop, which should always be used as a source of
symmetry information in preference to the above space-group names.
They are only intended as comments.
;
_shelx_estimated_absorpt_t_min 0.765
_shelx_estimated_absorpt_t_max 0.948

loop_
_space_group_symop_operation_xyz
'x, y, z'
'-x, -y, -z'

loop_
_atom_site_label
_atom_site_type_symbol
_atom_site_fract_x
_atom_site_fract_y
_atom_site_fract_z
_atom_site_U_iso_or_equiv
_atom_site_adp_type
_atom_site_occupancy
_atom_site_site_symmetry_order
_atom_site_calc_flag
_atom_site_refinement_flags_posn
_atom_site_refinement_flags_adp
_atom_site_refinement_flags_occupancy
_atom_site_disorder_assembly
_atom_site_disorder_group
Pt1 Pt 0.22219(2) 0.51874(2) 0.25043(2) 0.01222(6) Uani 1 1 d . . . . .
C1 C 0.1318(6) 0.3915(4) 0.4757(2) 0.0191(12) Uani 1 1 d . . . . .
H1A H 0.0828 0.3287 0.4484 0.023 Uiso 1 1 calc R U . . .
H1B H 0.0838 0.3974 0.5101 0.023 Uiso 1 1 calc R U . . .
P1 P 0.24111(15) 0.47910(11) 0.15194(6) 0.0144(3) Uani 1 1 d . . . . .
B1 B 0.1818(7) 0.3757(5) 0.2575(3) 0.0192(14) Uani 1 1 d . . . . .
Cl1 Cl 0.33935(15) 0.33426(11) 0.27901(6) 0.0218(3) Uani 1 1 d . . . . .
Cl2 Cl 0.03635(17) 0.21985(11) 0.31890(6) 0.0270(3) Uani 1 1 d . . . . .
B2 B 0.0417(7) 0.2707(5) 0.2490(3) 0.0189(14) Uani 1 1 d . . . . .
P2 P 0.19576(14) 0.56948(10) 0.34693(6) 0.0126(3) Uani 1 1 d . . . . .
C2 C 0.3171(5) 0.6885(4) 0.3821(2) 0.0160(11) Uani 1 1 d . . . . .
H2 H 0.2902 0.7392 0.3606 0.019 Uiso 1 1 calc R U . . .
Cl3 Cl -0.13984(15) 0.28040(11) 0.22713(7) 0.0266(3) Uani 1 1 d . . . . .
C3 C 0.5509(6) 0.8026(5) 0.3946(3) 0.0276(14) Uani 1 1 d . . . . .
H3A H 0.5175 0.8442 0.3687 0.033 Uiso 1 1 calc R U . . .
H3B H 0.6489 0.8057 0.3913 0.033 Uiso 1 1 calc R U . . .
Cl5 Cl 0.07248(16) 0.16839(11) 0.19161(6) 0.0267(3) Uani 1 1 d . . . . .
C4 C 0.4684(6) 0.6945(4) 0.3751(3) 0.0209(13) Uani 1 1 d . . . . .
H4A H 0.5060 0.6515 0.3989 0.025 Uiso 1 1 calc R U . . .
H4B H 0.4752 0.6700 0.3340 0.025 Uiso 1 1 calc R U . . .
C5 C -0.0872(6) 0.5107(5) 0.3142(3) 0.0239(13) Uani 1 1 d . . . . .
H5A H -0.0681 0.4989 0.2737 0.029 Uiso 1 1 calc R U . . .
H5B H -0.0853 0.4491 0.3297 0.029 Uiso 1 1 calc R U . . .
Cl6 Cl 0.27827(15) 0.70300(10) 0.24374(6) 0.0188(3) Uani 1 1 d . . . . .
C6 C 0.2050(5) 0.4754(4) 0.3941(2) 0.0130(11) Uani 1 1 d . . . . .
H6 H 0.1622 0.4085 0.3686 0.016 Uiso 1 1 calc R U . . .
C8 C 0.2807(6) 0.3573(4) 0.1260(2) 0.0194(12) Uani 1 1 d . . . . .
H8 H 0.2265 0.3097 0.1470 0.023 Uiso 1 1 calc R U . . .
C7 C 0.4303(6) 0.3558(4) 0.1441(3) 0.0228(13) Uani 1 1 d . . . . .
H7A H 0.4897 0.3940 0.1207 0.027 Uiso 1 1 calc R U . . .
H7B H 0.4598 0.3882 0.1856 0.027 Uiso 1 1 calc R U . . .
C11 C 0.0255(6) 0.5985(4) 0.3510(2) 0.0166(12) Uani 1 1 d . . . . .
H11 H 0.0095 0.6044 0.3924 0.020 Uiso 1 1 calc R U . . .
C12 C -0.2301(6) 0.5317(6) 0.3146(3) 0.0334(16) Uani 1 1 d . . . . .
H12A H -0.2988 0.4760 0.2883 0.040 Uiso 1 1 calc R U . . .
H12B H -0.2540 0.5350 0.3544 0.040 Uiso 1 1 calc R U . . .
C13 C -0.2361(7) 0.6300(6) 0.2953(3) 0.0369(17) Uani 1 1 d . . . . .
H13A H -0.2197 0.6251 0.2544 0.044 Uiso 1 1 calc R U . . .
H13B H -0.3285 0.6428 0.2975 0.044 Uiso 1 1 calc R U . . .
C14 C -0.1288(7) 0.7151(5) 0.3336(3) 0.0320(16) Uani 1 1 d . . . . .
H14A H -0.1486 0.7220 0.3741 0.038 Uiso 1 1 calc R U . . .
H14B H -0.1329 0.7784 0.3205 0.038 Uiso 1 1 calc R U . . .
C15 C 0.0145(6) 0.6976(5) 0.3322(3) 0.0252(14) Uani 1 1 d . . . . .
H15A H 0.0822 0.7540 0.3584 0.030 Uiso 1 1 calc R U . . .
H15B H 0.0370 0.6956 0.2923 0.030 Uiso 1 1 calc R U . . .
C16 C 0.1266(6) 0.4809(4) 0.4463(2) 0.0173(12) Uani 1 1 d . . . . .
H16A H 0.1683 0.5442 0.4745 0.021 Uiso 1 1 calc R U . . .
H16B H 0.0297 0.4804 0.4330 0.021 Uiso 1 1 calc R U . . .
C17 C 0.2800(6) 0.3858(5) 0.4949(2) 0.0222(13) Uani 1 1 d . . . . .
H17A H 0.3265 0.4449 0.5254 0.027 Uiso 1 1 calc R U . . .
H17B H 0.2793 0.3248 0.5113 0.027 Uiso 1 1 calc R U . . .
C19 C 0.3544(6) 0.4732(4) 0.4145(2) 0.0169(12) Uani 1 1 d . . . . .
H19A H 0.4050 0.4694 0.3809 0.020 Uiso 1 1 calc R U . . .
H19B H 0.4002 0.5357 0.4427 0.020 Uiso 1 1 calc R U . . .
C18 C 0.3584(6) 0.3828(4) 0.4431(2) 0.0204(12) Uani 1 1 d . . . . .
H18A H 0.3170 0.3202 0.4143 0.025 Uiso 1 1 calc R U . . .
H18B H 0.4551 0.3828 0.4563 0.025 Uiso 1 1 calc R U . . .
C20 C 0.5388(7) 0.8450(5) 0.4574(3) 0.0314(15) Uani 1 1 d . . . . .
H20A H 0.5827 0.8087 0.4838 0.038 Uiso 1 1 calc R U . . .
H20B H 0.5884 0.9166 0.4677 0.038 Uiso 1 1 calc R U . . .
C21 C 0.3899(7) 0.8356(4) 0.4661(3) 0.0285(14) Uani 1 1 d . . . . .
H21A H 0.3498 0.8799 0.4441 0.034 Uiso 1 1 calc R U . . .
H21B H 0.3857 0.8579 0.5078 0.034 Uiso 1 1 calc R U . . .
C22 C 0.3051(6) 0.7273(4) 0.4455(2) 0.0207(13) Uani 1 1 d . . . . .
H22A H 0.3384 0.6840 0.4703 0.025 Uiso 1 1 calc R U . . .
H22B H 0.2074 0.7243 0.4492 0.025 Uiso 1 1 calc R U . . .
C23 C 0.0754(5) 0.4734(4) 0.1079(2) 0.0173(12) Uani 1 1 d . . . . .
H23 H 0.0863 0.4573 0.0660 0.021 Uiso 1 1 calc R U . . .
C24 C 0.0337(6) 0.5731(5) 0.1184(3) 0.0315(15) Uani 1 1 d . . . . .
H24A H 0.0276 0.5927 0.1601 0.038 Uiso 1 1 calc R U . . .
H24B H 0.1052 0.6256 0.1083 0.038 Uiso 1 1 calc R U . . .
C25 C -0.1038(6) 0.5669(5) 0.0825(3) 0.0352(17) Uani 1 1 d . . . . .
H25A H -0.0950 0.5550 0.0407 0.042 Uiso 1 1 calc R U . . .
H25B H -0.1303 0.6315 0.0923 0.042 Uiso 1 1 calc R U . . .
C26 C -0.2160(6) 0.4825(5) 0.0940(3) 0.0277(14) Uani 1 1 d . . . . .
H26A H -0.2316 0.4979 0.1349 0.033 Uiso 1 1 calc R U . . .
H26B H -0.3030 0.4777 0.0685 0.033 Uiso 1 1 calc R U . . .
C27 C -0.1756(6) 0.3831(5) 0.0827(3) 0.0270(14) Uani 1 1 d . . . . .
H27A H -0.1687 0.3644 0.0410 0.032 Uiso 1 1 calc R U . . .
H27B H -0.2474 0.3303 0.0924 0.032 Uiso 1 1 calc R U . . .
C28 C -0.0381(6) 0.3897(5) 0.1192(3) 0.0221(13) Uani 1 1 d . . . . .
H28A H -0.0120 0.3249 0.1100 0.027 Uiso 1 1 calc R U . . .
H28B H -0.0478 0.4023 0.1609 0.027 Uiso 1 1 calc R U . . .
C29 C 0.4464(8) 0.2480(5) 0.1351(3) 0.0350(17) Uani 1 1 d . . . . .
H29A H 0.5441 0.2481 0.1463 0.042 Uiso 1 1 calc R U . . .
H29B H 0.3915 0.2111 0.1604 0.042 Uiso 1 1 calc R U . . .
C30 C 0.3995(8) 0.1952(5) 0.0724(3) 0.0391(19) Uani 1 1 d . . . . .
H30A H 0.4633 0.2260 0.0478 0.047 Uiso 1 1 calc R U . . .
H30B H 0.4029 0.1239 0.0687 0.047 Uiso 1 1 calc R U . . .
C31 C 0.2550(8) 0.2010(5) 0.0507(3) 0.0396(19) Uani 1 1 d . . . . .
H31A H 0.1893 0.1600 0.0706 0.048 Uiso 1 1 calc R U . . .
H31B H 0.2328 0.1724 0.0085 0.048 Uiso 1 1 calc R U . . .
C32 C 0.2375(7) 0.3089(5) 0.0614(3) 0.0297(15) Uani 1 1 d . . . . .
H32A H 0.1402 0.3089 0.0493 0.036 Uiso 1 1 calc R U . . .
H32B H 0.2946 0.3483 0.0378 0.036 Uiso 1 1 calc R U . . .
C33 C 0.3628(5) 0.5789(4) 0.1283(2) 0.0178(12) Uani 1 1 d . . . . .
H33 H 0.3259 0.6400 0.1372 0.021 Uiso 1 1 calc R U . . .
C34 C 0.3691(6) 0.5636(5) 0.0628(2) 0.0224(13) Uani 1 1 d . . . . .
H34A H 0.4147 0.5086 0.0514 0.027 Uiso 1 1 calc R U . . .
H34B H 0.2748 0.5449 0.0409 0.027 Uiso 1 1 calc R U . . .
C35 C 0.4495(6) 0.6606(5) 0.0484(3) 0.0250(14) Uani 1 1 d . . . . .
H35A H 0.4551 0.6500 0.0063 0.030 Uiso 1 1 calc R U . . .
H35B H 0.4000 0.7142 0.0575 0.030 Uiso 1 1 calc R U . . .
C36 C 0.5934(6) 0.6935(5) 0.0825(3) 0.0246(13) Uani 1 1 d . . . . .
H36A H 0.6394 0.7595 0.0749 0.029 Uiso 1 1 calc R U . . .
H36B H 0.6472 0.6446 0.0692 0.029 Uiso 1 1 calc R U . . .
C37 C 0.5916(6) 0.7017(4) 0.1478(3) 0.0230(13) Uani 1 1 d . . . . .
H37A H 0.6872 0.7150 0.1680 0.028 Uiso 1 1 calc R U . . .
H37B H 0.5534 0.7594 0.1624 0.028 Uiso 1 1 calc R U . . .
C38 C 0.5071(6) 0.6076(4) 0.1627(2) 0.0193(12) Uani 1 1 d . . . . .
H38A H 0.5015 0.6192 0.2048 0.023 Uiso 1 1 calc R U . . .
H38B H 0.5528 0.5518 0.1537 0.023 Uiso 1 1 calc R U . . .
N1_2 N 0.5380(5) 0.9769(3) 0.7444(2) 0.0244(11) Uani 1 1 d . . . . .
C2_2 C 0.7598(7) 0.9628(5) 0.7020(3) 0.0311(15) Uani 1 1 d . . . . .
H2A_2 H 0.7268 0.8889 0.6936 0.037 Uiso 1 1 calc R U . . .
H2B_2 H 0.8207 0.9832 0.7400 0.037 Uiso 1 1 calc R U . . .
C3_2 C 0.8388(7) 0.9965(5) 0.6543(3) 0.0344(16) Uani 1 1 d . . . . .
H3A_2 H 0.9316 0.9834 0.6603 0.041 Uiso 1 1 calc R U . . .
H3B_2 H 0.8500 1.0697 0.6574 0.041 Uiso 1 1 calc R U . . .
C4_2 C 0.7659(8) 0.9426(6) 0.5935(3) 0.0405(18) Uani 1 1 d . . . . .
H4A_2 H 0.8205 0.9661 0.5645 0.061 Uiso 1 1 calc R U . . .
H4B_2 H 0.6750 0.9569 0.5870 0.061 Uiso 1 1 calc R U . . .
H4C_2 H 0.7555 0.8701 0.5901 0.061 Uiso 1 1 calc R U . . .
C5_2 C 0.4696(7) 0.8658(4) 0.7256(3) 0.0283(14) Uani 1 1 d . . . . .
H5A_2 H 0.5427 0.8283 0.7260 0.034 Uiso 1 1 calc R U . . .
H5B_2 H 0.4123 0.8462 0.7552 0.034 Uiso 1 1 calc R U . . .
C6_2 C 0.3805(7) 0.8322(5) 0.6667(3) 0.0327(15) Uani 1 1 d . . . . .
H6A_2 H 0.4282 0.8629 0.6373 0.039 Uiso 1 1 calc R U . . .
H6B_2 H 0.2929 0.8532 0.6682 0.039 Uiso 1 1 calc R U . . .
C7_2 C 0.3523(7) 0.7182(5) 0.6505(3) 0.0303(15) Uani 1 1 d . . . . .
H7A_2 H 0.4399 0.6988 0.6453 0.036 Uiso 1 1 calc R U . . .
H7B_2 H 0.3166 0.6891 0.6829 0.036 Uiso 1 1 calc R U . . .
C8_2 C 0.2522(7) 0.6755(5) 0.5966(3) 0.0335(16) Uani 1 1 d . . . . .
H8A_2 H 0.2420 0.6028 0.5870 0.050 Uiso 1 1 calc R U . . .
H8B_2 H 0.2854 0.7058 0.5646 0.050 Uiso 1 1 calc R U . . .
H8C_2 H 0.1630 0.6898 0.6026 0.050 Uiso 1 1 calc R U . . .
C9_2 C 0.4325(7) 1.0407(5) 0.7412(3) 0.0298(15) Uani 1 1 d . . . . .
H9A_2 H 0.4827 1.1120 0.7529 0.036 Uiso 1 1 calc R U . . .
H9B_2 H 0.3905 1.0300 0.7000 0.036 Uiso 1 1 calc R U . . .
C10_2 C 0.3175(7) 1.0235(5) 0.7770(3) 0.0357(17) Uani 1 1 d . . . . .
H10A_2 H 0.3536 1.0497 0.8188 0.043 Uiso 1 1 calc R U . . .
H10B_2 H 0.2754 0.9509 0.7716 0.043 Uiso 1 1 calc R U . . .
C11_2 C 0.2108(7) 1.0780(5) 0.7570(3) 0.0420(19) Uani 1 1 d . . . . .
H11A_2 H 0.1583 1.0396 0.7191 0.050 Uiso 1 1 calc R U . . .
H11B_2 H 0.2587 1.1446 0.7510 0.050 Uiso 1 1 calc R U . . .
C12_2 C 0.1094(7) 1.0923(5) 0.8001(4) 0.048(2) Uani 1 1 d . . . . .
H12A_2 H 0.0504 1.1343 0.7870 0.072 Uiso 1 1 calc R U . . .
H12B_2 H 0.1608 1.1248 0.8387 0.072 Uiso 1 1 calc R U . . .
H12C_2 H 0.0523 1.0268 0.8021 0.072 Uiso 1 1 calc R U . . .
C13_2 C 0.6094(7) 0.9884(5) 0.8059(3) 0.0289(15) Uani 1 1 d . . . . .
H13A_2 H 0.6695 0.9407 0.8054 0.035 Uiso 1 1 calc R U . . .
H13B_2 H 0.5382 0.9678 0.8301 0.035 Uiso 1 1 calc R U . . .
C14_2 C 0.6958(7) 1.0916(5) 0.8357(3) 0.0356(16) Uani 1 1 d . . . . .
H14A_2 H 0.6355 1.1383 0.8437 0.043 Uiso 1 1 calc R U . . .
H14B_2 H 0.7601 1.1182 0.8101 0.043 Uiso 1 1 calc R U . . .
C15_2 C 0.7768(9) 1.0834(6) 0.8927(4) 0.056(2) Uani 1 1 d . . . . .
H15A_2 H 0.7109 1.0615 0.9188 0.067 Uiso 1 1 calc R U . . .
H15B_2 H 0.8281 1.0306 0.8843 0.067 Uiso 1 1 calc R U . . .
C16_2 C 0.8759(9) 1.1778(6) 0.9238(4) 0.058(2) Uani 1 1 d . . . . .
H16A_2 H 0.9255 1.1656 0.9590 0.088 Uiso 1 1 calc R U . . .
H16B_2 H 0.8258 1.2296 0.9346 0.088 Uiso 1 1 calc R U . . .
H16C_2 H 0.9417 1.2005 0.8984 0.088 Uiso 1 1 calc R U . . .
C1_2 C 0.6393(7) 1.0110(5) 0.7042(3) 0.0283(14) Uani 1 1 d . . . . .
H1A_2 H 0.5881 0.9979 0.6643 0.034 Uiso 1 1 calc R U . . .
H1B_2 H 0.6755 1.0844 0.7163 0.034 Uiso 1 1 calc R U . . .
C1_3 C 0.0749(9) 0.8687(6) 0.5554(4) 0.053(2) Uani 1 1 d . . . . .
H1A_3 H 0.1287 0.8175 0.5584 0.063 Uiso 1 1 calc R U . . .
H1B_3 H -0.0004 0.8558 0.5789 0.063 Uiso 1 1 calc R U . . .
Cl1_3 Cl 0.0038(2) 0.85564(16) 0.48310(9) 0.0542(5) Uani 1 1 d . . . . .
Cl2_3 Cl 0.1819(2) 0.98737(16) 0.58475(10) 0.0589(6) Uani 1 1 d . . . . .
C1_1 C 0.2366(18) 0.9272(13) 0.9112(9) 0.0444(18) Uiso 0.5 1 d . U P A 1
H1A_1 H 0.1853 0.9377 0.8754 0.053 Uiso 0.5 1 calc R U P A 1
H1B_1 H 0.2609 0.8618 0.9016 0.053 Uiso 0.5 1 calc R U P A 1
Cl1_1 Cl 0.3943(5) 1.0243(4) 0.93058(19) 0.0443(11) Uiso 0.5 1 d . U P A 1
Cl2_1 Cl 0.1355(8) 0.9200(5) 0.9588(3) 0.1006(16) Uiso 0.5 1 d . U P A 1
C1_11 C 0.218(4) 0.893(3) 0.9273(15) 0.045(2) Uiso 0.25 1 d G U P B 2
H1A_11 H 0.2291 0.8429 0.9516 0.053 Uiso 0.25 1 calc R U P B 2
H1B_11 H 0.1905 0.8583 0.8861 0.053 Uiso 0.25 1 calc R U P B 2
Cl1_11 Cl 0.3730(7) 0.9904(7) 0.9367(3) 0.0269(14) Uiso 0.25 1 d . U P B 2
Cl2_11 Cl 0.0898(7) 0.9629(6) 0.9516(3) 0.0156(14) Uiso 0.25 1 d . U P B 2
C1_21 C 0.1895(10) 0.9014(19) 0.9089(12) 0.044(2) Uiso 0.25 1 d G U P C 3
H1A_21 H 0.1504 0.8239 0.9143 0.053 Uiso 0.25 1 d G U P C 3
H1B_21 H 0.1758 0.9029 0.8622 0.053 Uiso 0.25 1 d G U P C 3
Cl1_21 Cl 0.3642(7) 0.9439(8) 0.9388(4) 0.0515(18) Uiso 0.25 1 d G U P C 3
Cl2_21 Cl 0.0995(7) 0.9810(7) 0.9456(4) 0.0307(19) Uiso 0.25 1 d G U P C 3

loop_
_atom_site_aniso_label
_atom_site_aniso_U_11
_atom_site_aniso_U_22
_atom_site_aniso_U_33
_atom_site_aniso_U_23
_atom_site_aniso_U_13
_atom_site_aniso_U_12
Pt1 0.01423(11) 0.01466(11) 0.01032(10) 0.00450(8) 0.00415(7) 0.00621(8)
C1 0.016(3) 0.026(3) 0.015(3) 0.009(2) 0.005(2) 0.002(2)
P1 0.0130(7) 0.0192(7) 0.0125(7) 0.0056(6) 0.0038(6) 0.0043(6)
B1 0.029(4) 0.023(4) 0.011(3) 0.007(3) 0.007(3) 0.013(3)
Cl1 0.0256(8) 0.0223(7) 0.0222(7) 0.0066(6) 0.0050(6) 0.0132(6)
Cl2 0.0390(9) 0.0231(8) 0.0206(7) 0.0088(6) 0.0099(7) 0.0047(7)
B2 0.026(4) 0.019(3) 0.015(3) 0.006(3) 0.005(3) 0.008(3)
P2 0.0121(7) 0.0158(7) 0.0113(7) 0.0031(6) 0.0020(6) 0.0059(6)
C2 0.015(3) 0.018(3) 0.017(3) 0.006(2) 0.003(2) 0.006(2)
Cl3 0.0233(8) 0.0270(8) 0.0298(8) 0.0084(7) 0.0078(6) 0.0023(6)
C3 0.017(3) 0.025(3) 0.041(4) 0.008(3) 0.006(3) 0.003(3)
Cl5 0.0363(9) 0.0205(7) 0.0224(7) 0.0010(6) 0.0097(7) 0.0046(6)
C4 0.017(3) 0.022(3) 0.024(3) 0.005(3) 0.003(2) 0.005(2)
C5 0.016(3) 0.031(3) 0.022(3) 0.003(3) 0.002(2) 0.002(3)
Cl6 0.0291(8) 0.0130(6) 0.0179(7) 0.0063(5) 0.0098(6) 0.0066(6)
C6 0.017(3) 0.011(3) 0.011(3) 0.003(2) 0.000(2) 0.004(2)
C8 0.019(3) 0.022(3) 0.018(3) 0.004(2) 0.008(2) 0.003(2)
C7 0.025(3) 0.022(3) 0.026(3) 0.008(3) 0.011(3) 0.011(3)
C11 0.015(3) 0.027(3) 0.011(3) 0.006(2) 0.002(2) 0.012(2)
C12 0.013(3) 0.054(5) 0.031(4) 0.004(3) 0.002(3) 0.009(3)
C13 0.022(4) 0.064(5) 0.033(4) 0.015(4) 0.003(3) 0.025(4)
C14 0.026(4) 0.044(4) 0.035(4) 0.017(3) 0.004(3) 0.023(3)
C15 0.023(3) 0.033(4) 0.027(3) 0.011(3) 0.005(3) 0.018(3)
C16 0.016(3) 0.023(3) 0.016(3) 0.009(2) 0.003(2) 0.006(2)
C17 0.023(3) 0.026(3) 0.020(3) 0.011(3) 0.000(2) 0.006(3)
C19 0.016(3) 0.019(3) 0.016(3) 0.004(2) 0.002(2) 0.004(2)
C18 0.018(3) 0.026(3) 0.021(3) 0.006(3) 0.001(2) 0.012(3)
C20 0.029(4) 0.016(3) 0.042(4) 0.003(3) -0.001(3) -0.002(3)
C21 0.039(4) 0.017(3) 0.027(3) -0.002(3) 0.003(3) 0.008(3)
C22 0.024(3) 0.017(3) 0.020(3) -0.002(2) 0.004(2) 0.007(2)
C23 0.013(3) 0.024(3) 0.016(3) 0.005(2) 0.002(2) 0.004(2)
C24 0.020(3) 0.027(3) 0.045(4) 0.014(3) -0.007(3) 0.002(3)
C25 0.019(3) 0.035(4) 0.050(4) 0.020(3) -0.006(3) 0.002(3)
C26 0.010(3) 0.041(4) 0.030(3) 0.005(3) -0.002(3) 0.005(3)
C27 0.011(3) 0.035(4) 0.032(4) 0.009(3) 0.003(3) -0.001(3)
C28 0.016(3) 0.027(3) 0.023(3) 0.005(3) 0.002(2) 0.003(3)
C29 0.048(4) 0.028(4) 0.043(4) 0.016(3) 0.025(4) 0.022(3)
C30 0.066(5) 0.019(3) 0.043(4) 0.011(3) 0.037(4) 0.014(3)
C31 0.063(5) 0.025(4) 0.028(4) -0.002(3) 0.023(4) 0.003(3)
C32 0.034(4) 0.034(4) 0.020(3) -0.005(3) 0.013(3) 0.011(3)
C33 0.011(3) 0.024(3) 0.017(3) 0.004(2) 0.003(2) 0.000(2)
C34 0.016(3) 0.032(3) 0.017(3) 0.009(3) 0.001(2) 0.000(3)
C35 0.022(3) 0.029(3) 0.025(3) 0.012(3) 0.006(3) 0.002(3)
C36 0.021(3) 0.026(3) 0.030(3) 0.013(3) 0.006(3) 0.005(3)
C37 0.023(3) 0.019(3) 0.025(3) 0.004(3) 0.001(3) 0.003(3)
C38 0.014(3) 0.024(3) 0.019(3) 0.005(2) 0.000(2) 0.005(2)
N1_2 0.023(3) 0.013(2) 0.033(3) 0.005(2) -0.006(2) 0.002(2)
C2_2 0.027(4) 0.031(4) 0.035(4) 0.013(3) 0.000(3) 0.005(3)
C3_2 0.031(4) 0.026(4) 0.047(4) 0.013(3) 0.005(3) 0.004(3)
C4_2 0.047(5) 0.043(4) 0.037(4) 0.016(4) 0.004(3) 0.016(4)
C5_2 0.025(3) 0.017(3) 0.040(4) 0.003(3) 0.000(3) 0.002(3)
C6_2 0.027(4) 0.028(4) 0.040(4) 0.005(3) 0.001(3) 0.003(3)
C7_2 0.026(4) 0.026(3) 0.035(4) 0.000(3) 0.006(3) 0.000(3)
C8_2 0.031(4) 0.039(4) 0.025(3) 0.002(3) 0.001(3) 0.002(3)
C9_2 0.034(4) 0.021(3) 0.033(4) 0.002(3) -0.006(3) 0.011(3)
C10_2 0.028(4) 0.023(3) 0.053(5) 0.003(3) -0.003(3) 0.006(3)
C11_2 0.030(4) 0.031(4) 0.058(5) 0.000(4) -0.020(4) 0.011(3)
C12_2 0.024(4) 0.025(4) 0.089(7) 0.003(4) 0.007(4) 0.000(3)
C13_2 0.033(4) 0.023(3) 0.032(4) 0.009(3) -0.001(3) 0.011(3)
C14_2 0.039(4) 0.026(4) 0.034(4) 0.004(3) -0.006(3) -0.001(3)
C15_2 0.055(5) 0.045(5) 0.050(5) 0.010(4) -0.026(4) -0.006(4)
C16_2 0.060(6) 0.039(5) 0.067(6) 0.010(4) -0.021(5) 0.007(4)
C1_2 0.029(4) 0.018(3) 0.036(4) 0.007(3) 0.000(3) 0.002(3)
C1_3 0.060(6) 0.041(5) 0.051(5) 0.011(4) 0.003(4) 0.000(4)
Cl1_3 0.0665(14) 0.0497(12) 0.0459(12) 0.0106(10) 0.0103(10) 0.0106(10)
Cl2_3 0.0587(14) 0.0446(12) 0.0666(14) 0.0140(11) 0.0021(11) -0.0011(10)

loop_
_atom_type_symbol
_atom_type_description
_atom_type_scat_dispersion_real
_atom_type_scat_dispersion_imag
_atom_type_scat_source
C C 0.0033 0.0016 'International Tables Vol C Tables 4.2.6.8 and 6.1.1.4'
H H 0.0000 0.0000 'International Tables Vol C Tables 4.2.6.8 and 6.1.1.4'
B B 0.0013 0.0007 'International Tables Vol C Tables 4.2.6.8 and 6.1.1.4'
N N 0.0061 0.0033 'International Tables Vol C Tables 4.2.6.8 and 6.1.1.4'
P P 0.1023 0.0942 'International Tables Vol C Tables 4.2.6.8 and 6.1.1.4'
Cl Cl 0.1484 0.1585 'International Tables Vol C Tables 4.2.6.8 and 6.1.1.4'
Pt Pt -1.7033 8.3905 'International Tables Vol C Tables 4.2.6.8 and 6.1.1.4'

loop_
_geom_angle_atom_site_label_1
_geom_angle_atom_site_label_2
_geom_angle_atom_site_label_3
_geom_angle
B1 Pt1 P2 91.57(18)
B1 Pt1 P1 92.45(18)
P2 Pt1 P1 175.18(5)
B1 Pt1 Cl6 178.6(2)
P2 Pt1 Cl6 87.51(5)
P1 Pt1 Cl6 88.53(5)
C16 C1 C17 111.9(4)
C16 C1 H1A 109.2
C17 C1 H1A 109.2
C16 C1 H1B 109.2
C17 C1 H1B 109.2
H1A C1 H1B 107.9
C8 P1 C23 104.7(3)
C8 P1 C33 108.9(3)
C23 P1 C33 103.3(2)
C8 P1 Pt1 116.90(18)
C23 P1 Pt1 109.21(18)
C33 P1 Pt1 112.66(19)
B2 B1 Cl1 106.9(4)
B2 B1 Pt1 140.7(4)
Cl1 B1 Pt1 112.4(4)
B1 B2 Cl3 120.9(4)
B1 B2 Cl5 107.4(4)
Cl3 B2 Cl5 105.8(3)
B1 B2 Cl2 110.6(4)
Cl3 B2 Cl2 104.5(3)
Cl5 B2 Cl2 106.8(3)
C2 P2 C11 103.3(3)
C2 P2 C6 108.9(2)
C11 P2 C6 105.4(2)
C2 P2 Pt1 112.41(18)
C11 P2 Pt1 110.48(18)
C6 P2 Pt1 115.52(17)
C22 C2 C4 110.3(5)
C22 C2 P2 115.5(4)
C4 C2 P2 115.6(4)
C22 C2 H2 104.7
C4 C2 H2 104.7
P2 C2 H2 104.7
C4 C3 C20 111.6(5)
C4 C3 H3A 109.3
C20 C3 H3A 109.3
C4 C3 H3B 109.3
C20 C3 H3B 109.3
H3A C3 H3B 108.0
C3 C4 C2 109.6(5)
C3 C4 H4A 109.7
C2 C4 H4A 109.8
C3 C4 H4B 109.8
C2 C4 H4B 109.8
H4A C4 H4B 108.2
C12 C5 C11 111.6(5)
C12 C5 H5A 109.3
C11 C5 H5A 109.3
C12 C5 H5B 109.3
C11 C5 H5B 109.3
H5A C5 H5B 108.0
C16 C6 C19 109.5(4)
C16 C6 P2 117.3(4)
C19 C6 P2 111.8(4)
C16 C6 H6 105.8
C19 C6 H6 105.8
P2 C6 H6 105.8
C7 C8 C32 109.0(5)
C7 C8 P1 113.6(4)
C32 C8 P1 118.2(4)
C7 C8 H8 104.9
C32 C8 H8 104.9
P1 C8 H8 104.9
C29 C7 C8 110.2(5)
C29 C7 H7A 109.6
C8 C7 H7A 109.6
C29 C7 H7B 109.6
C8 C7 H7B 109.6
H7A C7 H7B 108.1
C5 C11 C15 110.3(5)
C5 C11 P2 109.3(4)
C15 C11 P2 113.7(4)
C5 C11 H11 107.8
C15 C11 H11 107.8
P2 C11 H11 107.8
C13 C12 C5 111.6(5)
C13 C12 H12A 109.3
C5 C12 H12A 109.3
C13 C12 H12B 109.3
C5 C12 H12B 109.3
H12A C12 H12B 108.0
C14 C13 C12 110.0(5)
C14 C13 H13A 109.7
C12 C13 H13A 109.7
C14 C13 H13B 109.7
C12 C13 H13B 109.7
H13A C13 H13B 108.2
C13 C14 C15 111.4(6)
C13 C14 H14A 109.3
C15 C14 H14A 109.3
C13 C14 H14B 109.3
C15 C14 H14B 109.3
H14A C14 H14B 108.0
C14 C15 C11 111.4(5)
C14 C15 H15A 109.3
C11 C15 H15A 109.3
C14 C15 H15B 109.3
C11 C15 H15B 109.3
H15A C15 H15B 108.0
C1 C16 C6 110.2(4)
C1 C16 H16A 109.6
C6 C16 H16A 109.6
C1 C16 H16B 109.6
C6 C16 H16B 109.6
H16A C16 H16B 108.1
C18 C17 C1 110.1(5)
C18 C17 H17A 109.6
C1 C17 H17A 109.6
C18 C17 H17B 109.6
C1 C17 H17B 109.6
H17A C17 H17B 108.2
C18 C19 C6 110.5(4)
C18 C19 H19A 109.6
C6 C19 H19A 109.6
C18 C19 H19B 109.6
C6 C19 H19B 109.6
H19A C19 H19B 108.1
C17 C18 C19 110.9(5)
C17 C18 H18A 109.5
C19 C18 H18A 109.5
C17 C18 H18B 109.5
C19 C18 H18B 109.5
H18A C18 H18B 108.0
C21 C20 C3 111.6(5)
C21 C20 H20A 109.3
C3 C20 H20A 109.3
C21 C20 H20B 109.3
C3 C20 H20B 109.3
H20A C20 H20B 108.0
C20 C21 C22 111.5(5)
C20 C21 H21A 109.3
C22 C21 H21A 109.3
C20 C21 H21B 109.3
C22 C21 H21B 109.3
H21A C21 H21B 108.0
C2 C22 C21 110.5(5)
C2 C22 H22A 109.5
C21 C22 H22A 109.5
C2 C22 H22B 109.5
C21 C22 H22B 109.5
H22A C22 H22B 108.1
C24 C23 C28 110.2(5)
C24 C23 P1 112.2(4)
C28 C23 P1 110.9(4)
C24 C23 H23 107.8
C28 C23 H23 107.8
P1 C23 H23 107.8
C25 C24 C23 111.7(5)
C25 C24 H24A 109.3
C23 C24 H24A 109.3
C25 C24 H24B 109.3
C23 C24 H24B 109.3
H24A C24 H24B 107.9
C24 C25 C26 111.2(5)
C24 C25 H25A 109.4
C26 C25 H25A 109.4
C24 C25 H25B 109.4
C26 C25 H25B 109.4
H25A C25 H25B 108.0
C27 C26 C25 111.0(5)
C27 C26 H26A 109.4
C25 C26 H26A 109.4
C27 C26 H26B 109.4
C25 C26 H26B 109.4
H26A C26 H26B 108.0
C26 C27 C28 110.6(5)
C26 C27 H27A 109.5
C28 C27 H27A 109.5
C26 C27 H27B 109.5
C28 C27 H27B 109.5
H27A C27 H27B 108.1
C27 C28 C23 111.7(5)
C27 C28 H28A 109.3
C23 C28 H28A 109.3
C27 C28 H28B 109.3
C23 C28 H28B 109.3
H28A C28 H28B 107.9
C30 C29 C7 111.2(5)
C30 C29 H29A 109.4
C7 C29 H29A 109.4
C30 C29 H29B 109.4
C7 C29 H29B 109.4
H29A C29 H29B 108.0
C31 C30 C29 112.1(6)
C31 C30 H30A 109.2
C29 C30 H30A 109.2
C31 C30 H30B 109.2
C29 C30 H30B 109.2
H30A C30 H30B 107.9
C30 C31 C32 112.3(6)
C30 C31 H31A 109.2
C32 C31 H31A 109.2
C30 C31 H31B 109.2
C32 C31 H31B 109.2
H31A C31 H31B 107.9
C31 C32 C8 110.2(5)
C31 C32 H32A 109.6
C8 C32 H32A 109.6
C31 C32 H32B 109.6
C8 C32 H32B 109.6
H32A C32 H32B 108.1
C38 C33 C34 110.4(4)
C38 C33 P1 114.7(4)
C34 C33 P1 115.8(4)
C38 C33 H33 104.9
C34 C33 H33 104.9
P1 C33 H33 104.9
C35 C34 C33 109.6(5)
C35 C34 H34A 109.8
C33 C34 H34A 109.8
C35 C34 H34B 109.8
C33 C34 H34B 109.8
H34A C34 H34B 108.2
C36 C35 C34 111.4(5)
C36 C35 H35A 109.3
C34 C35 H35A 109.3
C36 C35 H35B 109.3
C34 C35 H35B 109.3
H35A C35 H35B 108.0
C35 C36 C37 111.7(5)
C35 C36 H36A 109.3
C37 C36 H36A 109.3
C35 C36 H36B 109.3
C37 C36 H36B 109.3
H36A C36 H36B 107.9
C38 C37 C36 112.8(5)
C38 C37 H37A 109.0
C36 C37 H37A 109.0
C38 C37 H37B 109.0
C36 C37 H37B 109.0
H37A C37 H37B 107.8
C37 C38 C33 110.8(5)
C37 C38 H38A 109.5
C33 C38 H38A 109.5
C37 C38 H38B 109.5
C33 C38 H38B 109.5
H38A C38 H38B 108.1
C13_2 N1_2 C5_2 104.9(4)
C13_2 N1_2 C1_2 111.7(5)
C5_2 N1_2 C1_2 111.3(5)
C13_2 N1_2 C9_2 112.1(5)
C5_2 N1_2 C9_2 111.2(5)
C1_2 N1_2 C9_2 105.8(4)
C1_2 C2_2 C3_2 108.5(5)
C1_2 C2_2 H2A_2 110.0
C3_2 C2_2 H2A_2 110.0
C1_2 C2_2 H2B_2 110.0
C3_2 C2_2 H2B_2 110.0
H2A_2 C2_2 H2B_2 108.4
C2_2 C3_2 C4_2 112.4(6)
C2_2 C3_2 H3A_2 109.1
C4_2 C3_2 H3A_2 109.1
C2_2 C3_2 H3B_2 109.1
C4_2 C3_2 H3B_2 109.1
H3A_2 C3_2 H3B_2 107.9
C3_2 C4_2 H4A_2 109.5
C3_2 C4_2 H4B_2 109.5
H4A_2 C4_2 H4B_2 109.5
C3_2 C4_2 H4C_2 109.5
H4A_2 C4_2 H4C_2 109.5
H4B_2 C4_2 H4C_2 109.5
C6_2 C5_2 N1_2 117.1(5)
C6_2 C5_2 H5A_2 108.0
N1_2 C5_2 H5A_2 108.0
C6_2 C5_2 H5B_2 108.0
N1_2 C5_2 H5B_2 108.0
H5A_2 C5_2 H5B_2 107.3
C5_2 C6_2 C7_2 108.1(5)
C5_2 C6_2 H6A_2 110.1
C7_2 C6_2 H6A_2 110.1
C5_2 C6_2 H6B_2 110.1
C7_2 C6_2 H6B_2 110.1
H6A_2 C6_2 H6B_2 108.4
C8_2 C7_2 C6_2 112.9(6)
C8_2 C7_2 H7A_2 109.0
C6_2 C7_2 H7A_2 109.0
C8_2 C7_2 H7B_2 109.0
C6_2 C7_2 H7B_2 109.0
H7A_2 C7_2 H7B_2 107.8
C7_2 C8_2 H8A_2 109.5
C7_2 C8_2 H8B_2 109.5
H8A_2 C8_2 H8B_2 109.5
C7_2 C8_2 H8C_2 109.5
H8A_2 C8_2 H8C_2 109.5
H8B_2 C8_2 H8C_2 109.5
C10_2 C9_2 N1_2 118.0(5)
C10_2 C9_2 H9A_2 107.8
N1_2 C9_2 H9A_2 107.8
C10_2 C9_2 H9B_2 107.8
N1_2 C9_2 H9B_2 107.8
H9A_2 C9_2 H9B_2 107.2
C9_2 C10_2 C11_2 108.0(6)
C9_2 C10_2 H10A_2 110.1
C11_2 C10_2 H10A_2 110.1
C9_2 C10_2 H10B_2 110.1
C11_2 C10_2 H10B_2 110.1
H10A_2 C10_2 H10B_2 108.4
C10_2 C11_2 C12_2 113.5(7)
C10_2 C11_2 H11A_2 108.9
C12_2 C11_2 H11A_2 108.9
C10_2 C11_2 H11B_2 108.9
C12_2 C11_2 H11B_2 108.9
H11A_2 C11_2 H11B_2 107.7
C11_2 C12_2 H12A_2 109.5
C11_2 C12_2 H12B_2 109.5
H12A_2 C12_2 H12B_2 109.5
C11_2 C12_2 H12C_2 109.5
H12A_2 C12_2 H12C_2 109.5
H12B_2 C12_2 H12C_2 109.5
N1_2 C13_2 C14_2 117.6(5)
N1_2 C13_2 H13A_2 107.9
C14_2 C13_2 H13A_2 107.9
N1_2 C13_2 H13B_2 107.9
C14_2 C13_2 H13B_2 107.9
H13A_2 C13_2 H13B_2 107.2
C13_2 C14_2 C15_2 109.1(6)
C13_2 C14_2 H14A_2 109.9
C15_2 C14_2 H14A_2 109.9
C13_2 C14_2 H14B_2 109.9
C15_2 C14_2 H14B_2 109.9
H14A_2 C14_2 H14B_2 108.3
C16_2 C15_2 C14_2 114.7(7)
C16_2 C15_2 H15A_2 108.6
C14_2 C15_2 H15A_2 108.6
C16_2 C15_2 H15B_2 108.6
C14_2 C15_2 H15B_2 108.6
H15A_2 C15_2 H15B_2 107.6
C15_2 C16_2 H16A_2 109.5
C15_2 C16_2 H16B_2 109.5
H16A_2 C16_2 H16B_2 109.5
C15_2 C16_2 H16C_2 109.5
H16A_2 C16_2 H16C_2 109.5
H16B_2 C16_2 H16C_2 109.5
C2_2 C1_2 N1_2 116.4(5)
C2_2 C1_2 H1A_2 108.2
N1_2 C1_2 H1A_2 108.2
C2_2 C1_2 H1B_2 108.2
N1_2 C1_2 H1B_2 108.2
H1A_2 C1_2 H1B_2 107.3
Cl1_3 C1_3 Cl2_3 113.4(4)
Cl1_3 C1_3 H1A_3 108.9
Cl2_3 C1_3 H1A_3 108.9
Cl1_3 C1_3 H1B_3 108.9
Cl2_3 C1_3 H1B_3 108.9
H1A_3 C1_3 H1B_3 107.7
Cl2_1 C1_1 Cl1_1 116.7(11)
Cl2_1 C1_1 H1A_1 108.1
Cl1_1 C1_1 H1A_1 108.1
Cl2_1 C1_1 H1B_1 108.1
Cl1_1 C1_1 H1B_1 108.1
H1A_1 C1_1 H1B_1 107.3
Cl1_11 C1_11 Cl2_11 102.9(18)
Cl1_11 C1_11 H1A_11 111.2
Cl2_11 C1_11 H1A_11 111.2
Cl1_11 C1_11 H1B_11 111.2
Cl2_11 C1_11 H1B_11 111.2
H1A_11 C1_11 H1B_11 109.1
Cl2_21 C1_21 Cl1_21 107.9
Cl2_21 C1_21 H1A_21 110.1
Cl1_21 C1_21 H1A_21 110.1
Cl2_21 C1_21 H1B_21 110.1
Cl1_21 C1_21 H1B_21 110.2
H1A_21 C1_21 H1B_21 108.4

loop_
_geom_bond_atom_site_label_1
_geom_bond_atom_site_label_2
_geom_bond_distance
Pt1 B1 1.984(7)
Pt1 P2 2.3310(14)
Pt1 P1 2.3364(15)
Pt1 Cl6 2.5415(14)
C1 C16 1.531(7)
C1 C17 1.533(8)
C1 H1A 0.9900
C1 H1B 0.9900
P1 C8 1.845(6)
P1 C23 1.846(6)
P1 C33 1.850(6)
B1 B2 1.768(10)
B1 Cl1 1.850(7)
Cl2 B2 1.903(6)
B2 Cl3 1.884(7)
B2 Cl5 1.896(7)
P2 C2 1.837(6)
P2 C11 1.853(5)
P2 C6 1.865(5)
C2 C22 1.531(7)
C2 C4 1.536(8)
C2 H2 1.0000
C3 C4 1.521(8)
C3 C20 1.529(9)
C3 H3A 0.9900
C3 H3B 0.9900
C4 H4A 0.9900
C4 H4B 0.9900
C5 C12 1.529(8)
C5 C11 1.540(8)
C5 H5A 0.9900
C5 H5B 0.9900
C6 C16 1.534(7)
C6 C19 1.537(7)
C6 H6 1.0000
C8 C7 1.526(8)
C8 C32 1.535(8)
C8 H8 1.0000
C7 C29 1.525(8)
C7 H7A 0.9900
C7 H7B 0.9900
C11 C15 1.541(8)
C11 H11 1.0000
C12 C13 1.524(10)
C12 H12A 0.9900
C12 H12B 0.9900
C13 C14 1.506(10)
C13 H13A 0.9900
C13 H13B 0.9900
C14 C15 1.517(8)
C14 H14A 0.9900
C14 H14B 0.9900
C15 H15A 0.9900
C15 H15B 0.9900
C16 H16A 0.9900
C16 H16B 0.9900
C17 C18 1.525(8)
C17 H17A 0.9900
C17 H17B 0.9900
C19 C18 1.530(7)
C19 H19A 0.9900
C19 H19B 0.9900
C18 H18A 0.9900
C18 H18B 0.9900
C20 C21 1.516(9)
C20 H20A 0.9900
C20 H20B 0.9900
C21 C22 1.534(8)
C21 H21A 0.9900
C21 H21B 0.9900
C22 H22A 0.9900
C22 H22B 0.9900
C23 C24 1.524(8)
C23 C28 1.529(8)
C23 H23 1.0000
C24 C25 1.520(8)
C24 H24A 0.9900
C24 H24B 0.9900
C25 C26 1.528(8)
C25 H25A 0.9900
C25 H25B 0.9900
C26 C27 1.514(9)
C26 H26A 0.9900
C26 H26B 0.9900
C27 C28 1.524(8)
C27 H27A 0.9900
C27 H27B 0.9900
C28 H28A 0.9900
C28 H28B 0.9900
C29 C30 1.512(10)
C29 H29A 0.9900
C29 H29B 0.9900
C30 C31 1.512(11)
C30 H30A 0.9900
C30 H30B 0.9900
C31 C32 1.532(9)
C31 H31A 0.9900
C31 H31B 0.9900
C32 H32A 0.9900
C32 H32B 0.9900
C33 C38 1.521(7)
C33 C34 1.535(7)
C33 H33 1.0000
C34 C35 1.530(8)
C34 H34A 0.9900
C34 H34B 0.9900
C35 C36 1.514(8)
C35 H35A 0.9900
C35 H35B 0.9900
C36 C37 1.530(8)
C36 H36A 0.9900
C36 H36B 0.9900
C37 C38 1.518(8)
C37 H37A 0.9900
C37 H37B 0.9900
C38 H38A 0.9900
C38 H38B 0.9900
N1_2 C13_2 1.514(8)
N1_2 C5_2 1.520(7)
N1_2 C1_2 1.523(8)
N1_2 C9_2 1.527(7)
C2_2 C1_2 1.508(9)
C2_2 C3_2 1.527(9)
C2_2 H2A_2 0.9900
C2_2 H2B_2 0.9900
C3_2 C4_2 1.528(10)
C3_2 H3A_2 0.9900
C3_2 H3B_2 0.9900
C4_2 H4A_2 0.9800
C4_2 H4B_2 0.9800
C4_2 H4C_2 0.9800
C5_2 C6_2 1.511(9)
C5_2 H5A_2 0.9900
C5_2 H5B_2 0.9900
C6_2 C7_2 1.525(9)
C6_2 H6A_2 0.9900
C6_2 H6B_2 0.9900
C7_2 C8_2 1.482(9)
C7_2 H7A_2 0.9900
C7_2 H7B_2 0.9900
C8_2 H8A_2 0.9800
C8_2 H8B_2 0.9800
C8_2 H8C_2 0.9800
C9_2 C10_2 1.510(9)
C9_2 H9A_2 0.9900
C9_2 H9B_2 0.9900
C10_2 C11_2 1.520(9)
C10_2 H10A_2 0.9900
C10_2 H10B_2 0.9900
C11_2 C12_2 1.538(11)
C11_2 H11A_2 0.9900
C11_2 H11B_2 0.9900
C12_2 H12A_2 0.9800
C12_2 H12B_2 0.9800
C12_2 H12C_2 0.9800
C13_2 C14_2 1.518(9)
C13_2 H13A_2 0.9900
C13_2 H13B_2 0.9900
C14_2 C15_2 1.529(9)
C14_2 H14A_2 0.9900
C14_2 H14B_2 0.9900
C15_2 C16_2 1.490(11)
C15_2 H15A_2 0.9900
C15_2 H15B_2 0.9900
C16_2 H16A_2 0.9800
C16_2 H16B_2 0.9800
C16_2 H16C_2 0.9800
C1_2 H1A_2 0.9900
C1_2 H1B_2 0.9900
C1_3 Cl1_3 1.742(8)
C1_3 Cl2_3 1.749(8)
C1_3 H1A_3 0.9900
C1_3 H1B_3 0.9900
C1_1 Cl2_1 1.599(17)
C1_1 Cl1_1 1.809(17)
C1_1 H1A_1 0.9900
C1_1 H1B_1 0.9900
C1_11 Cl1_11 1.80(4)
C1_11 Cl2_11 1.86(3)
C1_11 H1A_11 0.9900
C1_11 H1B_11 0.9900
C1_21 Cl2_21 1.7546
C1_21 Cl1_21 1.7557
C1_21 H1A_21 1.1001
C1_21 H1B_21 1.1015

loop_
_geom_torsion_atom_site_label_1
_geom_torsion_atom_site_label_2
_geom_torsion_atom_site_label_3
_geom_torsion_atom_site_label_4
_geom_torsion
Cl1 B1 B2 Cl3 179.9(3)
Pt1 B1 B2 Cl3 -1.1(9)
Cl1 B1 B2 Cl5 -58.7(4)
Pt1 B1 B2 Cl5 120.3(6)
Cl1 B1 B2 Cl2 57.5(5)
Pt1 B1 B2 Cl2 -123.5(6)
C11 P2 C2 C22 60.4(4)
C6 P2 C2 C22 -51.2(5)
Pt1 P2 C2 C22 179.5(3)
C11 P2 C2 C4 -168.8(4)
C6 P2 C2 C4 79.6(4)
Pt1 P2 C2 C4 -49.7(4)
C20 C3 C4 C2 57.2(7)
C22 C2 C4 C3 -58.8(6)
P2 C2 C4 C3 167.9(4)
C2 P2 C6 C16 79.9(5)
C11 P2 C6 C16 -30.3(5)
Pt1 P2 C6 C16 -152.6(4)
C2 P2 C6 C19 -47.8(4)
C11 P2 C6 C19 -158.0(4)
Pt1 P2 C6 C19 79.8(4)
C23 P1 C8 C7 164.1(4)
C33 P1 C8 C7 54.1(5)
Pt1 P1 C8 C7 -75.0(4)
C23 P1 C8 C32 34.4(5)
C33 P1 C8 C32 -75.5(5)
Pt1 P1 C8 C32 155.4(4)
C32 C8 C7 C29 -60.5(6)
P1 C8 C7 C29 165.4(4)
C12 C5 C11 C15 -52.7(6)
C12 C5 C11 P2 -178.4(4)
C2 P2 C11 C5 170.7(4)
C6 P2 C11 C5 -75.1(4)
Pt1 P2 C11 C5 50.3(4)
C2 P2 C11 C15 47.0(5)
C6 P2 C11 C15 161.1(4)
Pt1 P2 C11 C15 -73.4(4)
C11 C5 C12 C13 54.9(7)
C5 C12 C13 C14 -57.1(7)
C12 C13 C14 C15 58.5(7)
C13 C14 C15 C11 -57.8(7)
C5 C11 C15 C14 54.1(7)
P2 C11 C15 C14 177.3(4)
C17 C1 C16 C6 56.8(6)
C19 C6 C16 C1 -57.7(6)
P2 C6 C16 C1 173.5(4)
C16 C1 C17 C18 -55.6(7)
C16 C6 C19 C18 59.0(6)
P2 C6 C19 C18 -169.3(4)
C1 C17 C18 C19 56.1(6)
C6 C19 C18 C17 -58.6(6)
C4 C3 C20 C21 -55.1(7)
C3 C20 C21 C22 53.7(7)
C4 C2 C22 C21 58.0(6)
P2 C2 C22 C21 -168.6(4)
C20 C21 C22 C2 -55.5(7)
C8 P1 C23 C24 -173.4(4)
C33 P1 C23 C24 -59.4(5)
Pt1 P1 C23 C24 60.7(4)
C8 P1 C23 C28 62.9(4)
C33 P1 C23 C28 176.9(4)
Pt1 P1 C23 C28 -63.0(4)
C28 C23 C24 C25 -55.1(7)
P1 C23 C24 C25 -179.2(4)
C23 C24 C25 C26 55.6(8)
C24 C25 C26 C27 -56.0(8)
C25 C26 C27 C28 56.3(7)
C26 C27 C28 C23 -56.7(7)
C24 C23 C28 C27 55.7(7)
P1 C23 C28 C27 -179.4(4)
C8 C7 C29 C30 58.1(7)
C7 C29 C30 C31 -53.6(7)
C29 C30 C31 C32 52.4(7)
C30 C31 C32 C8 -55.0(7)
C7 C8 C32 C31 58.6(7)
P1 C8 C32 C31 -169.6(4)
C8 P1 C33 C38 -75.3(5)
C23 P1 C33 C38 173.8(4)
Pt1 P1 C33 C38 56.1(5)
C8 P1 C33 C34 55.0(5)
C23 P1 C33 C34 -55.9(5)
Pt1 P1 C33 C34 -173.6(4)
C38 C33 C34 C35 -59.5(6)
P1 C33 C34 C35 168.2(4)
C33 C34 C35 C36 57.8(7)
C34 C35 C36 C37 -53.7(7)
C35 C36 C37 C38 51.7(7)
C36 C37 C38 C33 -53.5(7)
C34 C33 C38 C37 57.4(6)
P1 C33 C38 C37 -169.7(4)
C1_2 C2_2 C3_2 C4_2 -76.2(7)
C13_2 N1_2 C5_2 C6_2 175.6(6)
C1_2 N1_2 C5_2 C6_2 -63.4(7)
C9_2 N1_2 C5_2 C6_2 54.2(7)
N1_2 C5_2 C6_2 C7_2 166.1(5)
C5_2 C6_2 C7_2 C8_2 173.2(6)
C13_2 N1_2 C9_2 C10_2 -58.1(7)
C5_2 N1_2 C9_2 C10_2 59.0(7)
C1_2 N1_2 C9_2 C10_2 180.0(6)
N1_2 C9_2 C10_2 C11_2 -167.9(5)
C9_2 C10_2 C11_2 C12_2 -163.7(6)
C5_2 N1_2 C13_2 C14_2 176.2(6)
C1_2 N1_2 C13_2 C14_2 55.5(7)
C9_2 N1_2 C13_2 C14_2 -63.0(7)
N1_2 C13_2 C14_2 C15_2 -170.8(6)
C13_2 C14_2 C15_2 C16_2 174.7(8)
C3_2 C2_2 C1_2 N1_2 173.1(5)
C13_2 N1_2 C1_2 C2_2 54.5(7)
C5_2 N1_2 C1_2 C2_2 -62.3(7)
C9_2 N1_2 C1_2 C2_2 176.7(5)
